data_1539552
loop_
_publ_author_name
'Amanyan, P.A.'
'Kevorkov, A.M.'
'Antipov, E.V.'
'Antonov, V.A.'
'Arsen'ev, P.A.'
'Kovba, L.M.'
'Bagdasarov, Kh.S.'
'Rakhmatulin, A.V.'

_publ_section_title
;
 The synthesis and structure of Gd Sc O3
;
_journal_name_full 'Zhurnal Neorganicheskoi Khimii'
_journal_page_first 2087
_journal_page_last 2091
_journal_volume 32
_journal_year 1987
_chemical_formula_sum 'Gd O3 Sc'
_chemical_name_systematic 'Gd (Sc O3)'
_space_group_IT_number 62
_symmetry_space_group_name_Hall '-P 2ac 2n'
_symmetry_space_group_name_H-M 'P n m a'
_cell_angle_alpha 90
_cell_angle_beta 90
_cell_angle_gamma 90
_cell_formula_units_Z 4
_cell_length_a 5.742
_cell_length_b 7.926
_cell_length_c 5.482
_cell_volume 249.492
_citation_journal_id_ASTM ZNOKAQ
_cod_data_source_file Amanyan_ZNOKAQ_1987_472.cif
_cod_data_source_block Gd1O3Sc1
_cod_original_cell_volume 249.4918
_cod_original_formula_sum 'Gd1 O3 Sc1'
_cod_database_code 1539552

loop_
_symmetry_equiv_pos_as_xyz
x,y,z
-x+1/2,-y,z+1/2
x+1/2,-y+1/2,-z+1/2
-x,y+1/2,-z
-x,-y,-z
x-1/2,y,-z-1/2
-x-1/2,y-1/2,z-1/2
x,-y-1/2,z

loop_
_atom_site_label
_atom_site_type_symbol
_atom_site_fract_x
_atom_site_fract_y
_atom_site_fract_z
_atom_site_occupancy
_atom_site_U_iso_or_equiv
O1 O-2 0.4494 0.25 0.1201 1 0.0
Sc1 Sc+3 0 0 0.5 1 0.0
O2 O-2 0.1956 0.5623 0.1927 1 0.0
Gd1 Gd+3 0.44058 0.75 0.48392 1 0.0
